data_4031846
loop_
_publ_author_name
'Koyioni, Maria'
'Manoli, Maria'
'Koutentis, Panayiotis A.'

_publ_section_title
;
 The Reaction of DABCO with 4-Chloro-5H-1,2,3-dithiazoles: Synthesis and
 Chemistry of 4-[N-(2-Chloroethyl)piperazin-1-yl]-5H-1,2,3-dithiazoles.
;
_journal_issue 2
_journal_name_full 'The Journal of organic chemistry'
_journal_page_first 615
_journal_page_last 631
_journal_paper_doi 10.1021/acs.joc.5b02497
_journal_volume 81
_journal_year 2016
_chemical_formula_moiety 'C8 H12 Cl N3 S3'
_chemical_formula_sum 'C8 H12 Cl N3 S3'
_chemical_formula_weight 281.84
_chemical_name_systematic
; 
 ? 
;
_space_group_IT_number 14
_symmetry_cell_setting monoclinic
_symmetry_space_group_name_Hall '-P 2yn'
_symmetry_space_group_name_H-M 'P 1 21/n 1'
_atom_sites_solution_hydrogens geom
_atom_sites_solution_primary direct
_atom_sites_solution_secondary difmap
_audit_creation_method SHELXL-97
_cell_angle_alpha 90.00
_cell_angle_beta 103.673(4)
_cell_angle_gamma 90.00
_cell_formula_units_Z 4
_cell_length_a 11.0496(4)
_cell_length_b 7.8673(2)
_cell_length_c 13.8104(5)
_cell_measurement_reflns_used 5352
_cell_measurement_temperature 100.05(10)
_cell_measurement_theta_max 72.4374
_cell_measurement_theta_min 3.2907
_cell_volume 1166.52(7)
_computing_structure_refinement 'SHELXL-97 (Sheldrick, 1997)'
_computing_structure_solution 'SHELXS-97 (Sheldrick, 1990)'
_diffrn_ambient_temperature 100(2)
_diffrn_detector_area_resol_mean 10.4223
_diffrn_measured_fraction_theta_full 1.000
_diffrn_measured_fraction_theta_max 1.000
_diffrn_measurement_device_type 'SuperNova, Dual, Cu at zero, Atlas'
_diffrn_measurement_method '\w scans'
_diffrn_radiation_monochromator mirror
_diffrn_radiation_source 'SuperNova (cU) X-ray Source'
_diffrn_radiation_type CuK\a
_diffrn_radiation_wavelength 1.54184
_diffrn_reflns_av_R_equivalents 0.0323
_diffrn_reflns_av_sigmaI/netI 0.0204
_diffrn_reflns_limit_h_max 13
_diffrn_reflns_limit_h_min -12
_diffrn_reflns_limit_k_max 9
_diffrn_reflns_limit_k_min -9
_diffrn_reflns_limit_l_max 9
_diffrn_reflns_limit_l_min -16
_diffrn_reflns_number 5856
_diffrn_reflns_theta_full 66.94
_diffrn_reflns_theta_max 66.94
_diffrn_reflns_theta_min 4.63
_exptl_absorpt_coefficient_mu 7.680
_exptl_absorpt_correction_T_max 1.00000
_exptl_absorpt_correction_T_min 0.28855
_exptl_absorpt_correction_type multi-scan
_exptl_absorpt_process_details 'Empirical absorption correction (CrysAlis RED, Oxford Diffraction)'
_exptl_crystal_colour red
_exptl_crystal_density_diffrn 1.605
_exptl_crystal_density_method 'not measured'
_exptl_crystal_description squares
_exptl_crystal_F_000 584
_exptl_crystal_size_max 0.18
_exptl_crystal_size_mid 0.18
_exptl_crystal_size_min 0.04
_refine_diff_density_max 0.385
_refine_diff_density_min -0.510
_refine_diff_density_rms 0.108
_refine_ls_extinction_method none
_refine_ls_goodness_of_fit_ref 1.092
_refine_ls_hydrogen_treatment constr
_refine_ls_matrix_type full
_refine_ls_number_parameters 136
_refine_ls_number_reflns 2075
_refine_ls_number_restraints 24
_refine_ls_restrained_S_all 1.086
_refine_ls_R_factor_all 0.0351
_refine_ls_R_factor_gt 0.0348
_refine_ls_shift/su_max 0.000
_refine_ls_shift/su_mean 0.000
_refine_ls_structure_factor_coef Fsqd
_refine_ls_weighting_details 'calc w=1/[\s^2^(Fo^2^)+(0.0652P)^2^+1.1493P] where P=(Fo^2^+2Fc^2^)/3'
_refine_ls_weighting_scheme calc
_refine_ls_wR_factor_gt 0.0985
_refine_ls_wR_factor_ref 0.0987
_reflns_number_gt 2064
_reflns_number_total 2075
_reflns_threshold_expression >2sigma(I)
_cod_data_source_file jo5b02497_si_003.cif
_cod_data_source_block shelxl
_cod_depositor_comments
;
The following automatic conversions were performed:

'_symmetry_cell_setting' value 'Monoclinic' changed to 'monoclinic'
according to
/usr/data/users/saulius/crontab/automatic-downloads/current/ACS/lib/dictionaries/cif_core.dic
dictionary named 'cif_core.dic' version 2.4.2 from 2011-04-26.

Automatic conversion script
Id: cif_fix_values 4268 2015-11-12 08:31:59Z antanas 
;
_cod_database_code 4031846

loop_
_symmetry_equiv_pos_as_xyz
'x, y, z'
'-x+1/2, y+1/2, -z+1/2'
'-x, -y, -z'
'x-1/2, -y-1/2, z-1/2'

loop_
_atom_site_label
_atom_site_type_symbol
_atom_site_fract_x
_atom_site_fract_y
_atom_site_fract_z
_atom_site_U_iso_or_equiv
_atom_site_adp_type
_atom_site_occupancy
_atom_site_symmetry_multiplicity
_atom_site_calc_flag
_atom_site_refinement_flags
C1 C 0.26702(18) 0.2946(2) 0.11736(14) 0.0070(4) Uani 1 1 d .
C2 C 0.37032(18) 0.2414(2) 0.07362(15) 0.0069(4) Uani 1 1 d U
C3 C 0.27638(18) 0.2475(3) -0.10353(15) 0.0095(4) Uani 1 1 d U
H3A H 0.1970 0.2757 -0.0891 0.011 Uiso 1 1 calc R
H3B H 0.2796 0.1253 -0.1119 0.011 Uiso 1 1 calc R
C4 C 0.28713(18) 0.3348(3) -0.19861(15) 0.0098(4) Uani 1 1 d .
H4A H 0.2184 0.3006 -0.2528 0.012 Uiso 1 1 calc R
H4B H 0.2828 0.4570 -0.1907 0.012 Uiso 1 1 calc R
C5 C 0.50616(18) 0.3498(3) -0.14045(15) 0.0090(4) Uani 1 1 d .
H5A H 0.5004 0.4723 -0.1350 0.011 Uiso 1 1 calc R
H5B H 0.5857 0.3234 -0.1551 0.011 Uiso 1 1 calc R
C6 C 0.50050(18) 0.2691(3) -0.04218(15) 0.0083(4) Uani 1 1 d U
H6A H 0.5135 0.1475 -0.0455 0.010 Uiso 1 1 calc R
H6B H 0.5664 0.3152 0.0105 0.010 Uiso 1 1 calc R
C7 C 0.41973(18) 0.3649(3) -0.31634(14) 0.0085(4) Uani 1 1 d .
H7A H 0.5037 0.3446 -0.3238 0.010 Uiso 1 1 calc R
H7B H 0.4073 0.4868 -0.3146 0.010 Uiso 1 1 calc R
C8 C 0.3272(2) 0.2900(3) -0.40450(15) 0.0130(5) Uani 1 1 d .
H8A H 0.2432 0.3091 -0.3969 0.016 Uiso 1 1 calc R
H8B H 0.3402 0.1683 -0.4070 0.016 Uiso 1 1 calc R
N1 N 0.45833(15) 0.1447(2) 0.12592(12) 0.0092(4) Uani 1 1 d .
N2 N 0.37916(15) 0.3016(2) -0.01914(12) 0.0062(4) Uani 1 1 d U
N3 N 0.40537(15) 0.2895(2) -0.22243(12) 0.0066(4) Uani 1 1 d .
S1 S 0.44414(5) 0.07867(7) 0.23560(4) 0.01105(17) Uani 1 1 d .
S2 S 0.27941(4) 0.20366(6) 0.23310(3) 0.00983(17) Uani 1 1 d .
S3 S 0.15378(5) 0.43115(6) 0.07141(4) 0.01108(17) Uani 1 1 d .
Cl1 Cl 0.34494(5) 0.38567(7) -0.51811(4) 0.01535(17) Uani 1 1 d .

loop_
_atom_site_aniso_label
_atom_site_aniso_U_11
_atom_site_aniso_U_22
_atom_site_aniso_U_33
_atom_site_aniso_U_23
_atom_site_aniso_U_13
_atom_site_aniso_U_12
C1 0.0075(9) 0.0070(9) 0.0087(9) -0.0026(7) 0.0060(8) -0.0040(7)
C2 0.0067(9) 0.0034(9) 0.0120(10) -0.0026(8) 0.0049(7) -0.0023(7)
C3 0.0054(9) 0.0131(10) 0.0109(10) -0.0040(8) 0.0040(8) -0.0040(8)
C4 0.0047(9) 0.0146(10) 0.0113(10) -0.0017(8) 0.0044(7) 0.0009(8)
C5 0.0055(9) 0.0112(10) 0.0115(10) -0.0004(8) 0.0043(7) -0.0018(8)
C6 0.0049(9) 0.0116(10) 0.0097(9) -0.0002(8) 0.0046(7) 0.0014(7)
C7 0.0084(9) 0.0079(10) 0.0111(10) 0.0008(8) 0.0064(8) -0.0001(7)
C8 0.0201(11) 0.0133(11) 0.0075(10) -0.0006(8) 0.0069(8) -0.0043(8)
N1 0.0093(8) 0.0094(9) 0.0113(8) 0.0017(7) 0.0072(6) 0.0020(7)
N2 0.0030(8) 0.0080(8) 0.0091(8) -0.0002(6) 0.0042(6) -0.0013(6)
N3 0.0050(8) 0.0081(8) 0.0079(8) -0.0005(6) 0.0037(6) -0.0002(6)
S1 0.0094(3) 0.0143(3) 0.0117(3) 0.00473(18) 0.0070(2) 0.00419(18)
S2 0.0089(3) 0.0128(3) 0.0105(3) 0.00253(18) 0.0076(2) 0.00256(18)
S3 0.0112(3) 0.0113(3) 0.0128(3) 0.00180(18) 0.0072(2) 0.00528(18)
Cl1 0.0231(3) 0.0152(3) 0.0093(3) 0.00177(18) 0.0069(2) 0.0002(2)

loop_
_atom_type_symbol
_atom_type_description
_atom_type_scat_dispersion_real
_atom_type_scat_dispersion_imag
_atom_type_scat_source
C C 0.0181 0.0091 'International Tables Vol C Tables 4.2.6.8 and 6.1.1.4'
H H 0.0000 0.0000 'International Tables Vol C Tables 4.2.6.8 and 6.1.1.4'
N N 0.0311 0.0180 'International Tables Vol C Tables 4.2.6.8 and 6.1.1.4'
S S 0.3331 0.5567 'International Tables Vol C Tables 4.2.6.8 and 6.1.1.4'
Cl Cl 0.3639 0.7018 'International Tables Vol C Tables 4.2.6.8 and 6.1.1.4'

loop_
_geom_angle_atom_site_label_1
_geom_angle_atom_site_label_2
_geom_angle_atom_site_label_3
_geom_angle
C2 C1 S3 127.99(15)
C2 C1 S2 111.23(14)
S3 C1 S2 120.69(11)
N1 C2 N2 120.09(17)
N1 C2 C1 119.06(17)
N2 C2 C1 120.71(17)
N2 C3 C4 110.44(16)
N3 C4 C3 110.00(16)
N3 C5 C6 111.84(16)
N2 C6 C5 110.74(16)
N3 C7 C8 111.10(16)
C7 C8 Cl1 110.36(15)
C2 N1 S1 118.16(14)
C2 N2 C6 113.95(15)
C2 N2 C3 114.72(16)
C6 N2 C3 110.33(15)
C4 N3 C5 107.64(15)
C4 N3 C7 112.87(15)
C5 N3 C7 109.29(15)
N1 S1 S2 96.31(6)
C1 S2 S1 95.14(7)

loop_
_geom_bond_atom_site_label_1
_geom_bond_atom_site_label_2
_geom_bond_distance
C1 C2 1.473(3)
C1 S3 1.657(2)
C1 S2 1.727(2)
C2 N1 1.309(3)
C2 N2 1.391(3)
C3 N2 1.485(2)
C3 C4 1.511(3)
C4 N3 1.465(2)
C5 N3 1.467(3)
C5 C6 1.513(3)
C6 N2 1.472(2)
C7 N3 1.468(3)
C7 C8 1.512(3)
C8 Cl1 1.792(2)
N1 S1 1.6435(17)
S1 S2 2.0620(7)
